data_7012161
loop_
_publ_author_name
'Metcalfe, Clive'
'Spey, Sharon'
'Adams, Harry'
'Thomas, Jim A.'

_publ_section_title
;
 Extended terpyridyl and triazine complexes of d6-metal centres
;
_journal_issue 24
_journal_name_full 'Journal of the Chemical Society, Dalton Transactions'
_journal_page_first 4732
_journal_paper_doi 10.1039/b208211j
_journal_year 2002
_chemical_formula_sum 'C50 H40 F12 N12 O5 P2 Ru'
_chemical_formula_weight 1279.95
_chemical_name_systematic
; 
? 
;
_space_group_IT_number 2
_symmetry_cell_setting triclinic
_symmetry_space_group_name_Hall '-P 1'
_symmetry_space_group_name_H-M 'P -1'
_atom_sites_solution_hydrogens geom
_atom_sites_solution_primary direct
_atom_sites_solution_secondary difmap
_audit_creation_method SHELXL-97
_cell_angle_alpha 86.927(4)
_cell_angle_beta 76.677(4)
_cell_angle_gamma 87.185(4)
_cell_formula_units_Z 2
_cell_length_a 12.420(2)
_cell_length_b 12.765(3)
_cell_length_c 17.803(3)
_cell_measurement_reflns_used 951
_cell_measurement_temperature 150(2)
_cell_measurement_theta_max 54.023
_cell_measurement_theta_min 4.999
_cell_volume 2740.6(9)
_computing_cell_refinement 'Bruker SMART'
_computing_data_collection 'Bruker SMART'
_computing_data_reduction 'Bruker SHELXTL'
_computing_molecular_graphics 'Bruker SHELXTL'
_computing_publication_material 'Bruker SHELXTL'
_computing_structure_refinement 'SHELXL-97 (Sheldrick, 1997)'
_computing_structure_solution 'SHELXS-97 (Sheldrick, 1990)'
_diffrn_ambient_temperature 150(2)
_diffrn_measured_fraction_theta_full 0.914
_diffrn_measured_fraction_theta_max 0.914
_diffrn_measurement_device_type 'CCD area detector'
_diffrn_measurement_method 'phi and omega scans'
_diffrn_radiation_monochromator graphite
_diffrn_radiation_source 'fine-focus sealed tube'
_diffrn_radiation_type MoK\a
_diffrn_radiation_wavelength 0.71073
_diffrn_reflns_av_R_equivalents 0.0508
_diffrn_reflns_av_sigmaI/netI 0.0638
_diffrn_reflns_limit_h_max 16
_diffrn_reflns_limit_h_min -15
_diffrn_reflns_limit_k_max 14
_diffrn_reflns_limit_k_min -16
_diffrn_reflns_limit_l_max 22
_diffrn_reflns_limit_l_min -23
_diffrn_reflns_number 17543
_diffrn_reflns_theta_full 28.28
_diffrn_reflns_theta_max 28.28
_diffrn_reflns_theta_min 1.18
_exptl_absorpt_coefficient_mu 0.443
_exptl_absorpt_correction_T_max 0.9654
_exptl_absorpt_correction_T_min 0.8639
_exptl_absorpt_correction_type empirical
_exptl_absorpt_process_details SADABS
_exptl_crystal_colour red
_exptl_crystal_density_diffrn 1.551
_exptl_crystal_density_method 'not measured'
_exptl_crystal_description block
_exptl_crystal_F_000 1292
_exptl_crystal_size_max 0.34
_exptl_crystal_size_mid 0.24
_exptl_crystal_size_min 0.08
_refine_diff_density_max 2.075
_refine_diff_density_min -1.403
_refine_diff_density_rms 0.169
_refine_ls_extinction_method none
_refine_ls_goodness_of_fit_ref 1.077
_refine_ls_hydrogen_treatment mixed
_refine_ls_matrix_type full
_refine_ls_number_parameters 737
_refine_ls_number_reflns 12430
_refine_ls_number_restraints 14
_refine_ls_restrained_S_all 1.076
_refine_ls_R_factor_all 0.0946
_refine_ls_R_factor_gt 0.0797
_refine_ls_shift/su_max 0.001
_refine_ls_shift/su_mean 0.000
_refine_ls_structure_factor_coef Fsqd
_refine_ls_weighting_details 'calc w=1/[\s^2^(Fo^2^)+(0.1756P)^2^+1.3194P] where P=(Fo^2^+2Fc^2^)/3'
_refine_ls_weighting_scheme calc
_refine_ls_wR_factor_gt 0.2355
_refine_ls_wR_factor_ref 0.2508
_reflns_number_gt 9778
_reflns_number_total 12430
_reflns_threshold_expression >2sigma(I)
_cod_data_source_file b208211j.txt
_cod_data_source_block iaj78m
_cod_depositor_comments
;
The following automatic conversions were performed:
'_symmetry_cell_setting' value 'Triclinic' changed to 'triclinic'
according to '/home/saulius/struct/CIF-dictionaries/cif_core.dic'
dictionary named 'cif_core.dic' version 2.4.1 from
2010-06-29.

'_exptl_absorpt_correction_type' value 'Empirical' changed to
'empirical' according to
'/home/saulius/struct/CIF-dictionaries/cif_core.dic' dictionary named
'cif_core.dic' version 2.4.1 from 2010-06-29.

Automatic conversion script
Id: cif_fix_enum 1527 2010-12-29 10:47:43Z saulius 
;
_cod_original_cell_volume 2740.7(9)
_cod_original_sg_symbol_H-M P-1
_cod_database_code 7012161

loop_
_symmetry_equiv_pos_as_xyz
'x, y, z'
'-x, -y, -z'

loop_
_atom_site_label
_atom_site_type_symbol
_atom_site_fract_x
_atom_site_fract_y
_atom_site_fract_z
_atom_site_U_iso_or_equiv
_atom_site_adp_type
_atom_site_occupancy
_atom_site_symmetry_multiplicity
_atom_site_calc_flag
_atom_site_refinement_flags
_atom_site_disorder_assembly
_atom_site_disorder_group
Ru1 Ru 0.06906(3) -0.66351(3) 0.736284(19) 0.02002(14) Uani 1 1 d . . .
N1 N 0.0696(3) -0.4982(3) 0.7421(2) 0.0217(7) Uani 1 1 d . . .
N2 N 0.0983(3) -0.2908(3) 0.7745(2) 0.0248(8) Uani 1 1 d . . .
N3 N 0.3227(4) -0.3920(4) 0.8348(3) 0.0332(9) Uani 1 1 d . . .
N4 N 0.2352(3) -0.6397(3) 0.7205(2) 0.0260(8) Uani 1 1 d . . .
N5 N -0.1060(4) -0.1694(4) 0.8346(3) 0.0469(12) Uani 1 1 d . . .
N6 N -0.2016(5) -0.4680(4) 0.8363(3) 0.0513(13) Uani 1 1 d . . .
N7 N 0.0270(3) -0.6683(3) 0.8562(2) 0.0260(8) Uani 1 1 d . . .
N8 N -0.0959(3) -0.7054(3) 0.7570(2) 0.0234(8) Uani 1 1 d . . .
N9 N 0.0921(3) -0.6676(3) 0.6180(2) 0.0209(7) Uani 1 1 d . . .
N10 N 0.0918(3) -0.8241(3) 0.7220(2) 0.0229(8) Uani 1 1 d . . .
C1 C 0.1726(4) -0.4625(4) 0.7400(2) 0.0213(9) Uani 1 1 d . . .
C2 C 0.1821(4) -0.3611(4) 0.7633(3) 0.0247(9) Uani 1 1 d . . .
C3 C 0.0004(4) -0.3226(4) 0.7676(2) 0.0230(9) Uani 1 1 d . . .
C4 C -0.0167(4) -0.4281(4) 0.7557(2) 0.0215(9) Uani 1 1 d . . .
C5 C 0.2650(4) -0.5381(4) 0.7162(3) 0.0250(9) Uani 1 1 d . . .
C6 C 0.3749(4) -0.5109(4) 0.6881(3) 0.0332(11) Uani 1 1 d . . .
H6AB H 0.3941 -0.4393 0.6818 0.040 Uiso 1 1 calc R . .
C7 C 0.4556(4) -0.5903(5) 0.6695(4) 0.0428(14) Uani 1 1 d . . .
H7AA H 0.5308 -0.5738 0.6492 0.051 Uiso 1 1 calc R . .
C8 C 0.4254(5) -0.6925(5) 0.6809(4) 0.0487(15) Uani 1 1 d . . .
H8AA H 0.4805 -0.7476 0.6725 0.058 Uiso 1 1 calc R . .
C9 C 0.3138(4) -0.7161(4) 0.7047(4) 0.0386(13) Uani 1 1 d . . .
H9AA H 0.2933 -0.7873 0.7097 0.046 Uiso 1 1 calc R . .
C10 C 0.2852(4) -0.3274(4) 0.7837(3) 0.0287(10) Uani 1 1 d . . .
C11 C 0.3352(5) -0.2329(5) 0.7540(4) 0.0425(13) Uani 1 1 d . . .
H11A H 0.3060 -0.1876 0.7188 0.051 Uiso 1 1 calc R . .
C12 C 0.4287(5) -0.2089(5) 0.7781(5) 0.0528(17) Uani 1 1 d . . .
H12A H 0.4658 -0.1463 0.7587 0.063 Uiso 1 1 calc R . .
C13 C 0.4678(5) -0.2738(5) 0.8294(4) 0.0496(16) Uani 1 1 d . . .
H13A H 0.5320 -0.2571 0.8462 0.060 Uiso 1 1 calc R . .
C14 C 0.4125(5) -0.3649(5) 0.8568(4) 0.0420(13) Uani 1 1 d . . .
H14A H 0.4400 -0.4100 0.8929 0.050 Uiso 1 1 calc R . .
C15 C -0.0912(4) -0.2406(4) 0.7771(3) 0.0260(9) Uani 1 1 d . . .
C16 C -0.1947(5) -0.0957(5) 0.8409(4) 0.0437(14) Uani 1 1 d . . .
H16A H -0.2093 -0.0467 0.8807 0.052 Uiso 1 1 calc R . .
C17 C -0.2599(5) -0.0958(5) 0.7884(4) 0.0413(13) Uani 1 1 d . . .
H17A H -0.3189 -0.0451 0.7904 0.050 Uiso 1 1 calc R . .
C18 C -0.2396(5) -0.1695(4) 0.7329(3) 0.0363(12) Uani 1 1 d . . .
H18A H -0.2868 -0.1701 0.6979 0.044 Uiso 1 1 calc R . .
C19 C -0.1559(4) -0.2403(4) 0.7267(2) 0.0219(9) Uani 1 1 d . . .
H19A H -0.1425 -0.2896 0.6872 0.026 Uiso 1 1 calc R . .
C20 C -0.1303(4) -0.4634(4) 0.7631(3) 0.0287(10) Uani 1 1 d . . .
C21 C -0.3109(5) -0.4947(5) 0.8382(4) 0.0462(14) Uani 1 1 d . . .
H21A H -0.3643 -0.4983 0.8859 0.055 Uiso 1 1 calc R . .
C22 C -0.3395(5) -0.5153(5) 0.7721(4) 0.0471(14) Uani 1 1 d . . .
H22A H -0.4130 -0.5342 0.7735 0.056 Uiso 1 1 calc R . .
C23 C -0.2625(5) -0.5090(5) 0.7021(4) 0.0462(14) Uani 1 1 d . . .
H23A H -0.2853 -0.5224 0.6563 0.055 Uiso 1 1 calc R . .
C24 C -0.1590(4) -0.4852(4) 0.6968(3) 0.0250(9) Uani 1 1 d . . .
H24A H -0.1066 -0.4834 0.6486 0.030 Uiso 1 1 calc R . .
C25 C 0.0863(5) -0.6382(4) 0.9042(3) 0.0328(11) Uani 1 1 d . . .
H25A H 0.1583 -0.6130 0.8837 0.039 Uiso 1 1 calc R . .
C26 C 0.0439(6) -0.6431(5) 0.9853(3) 0.0446(14) Uani 1 1 d . . .
H26A H 0.0873 -0.6201 1.0183 0.053 Uiso 1 1 calc R . .
C27 C -0.0573(6) -0.6800(6) 1.0160(3) 0.0484(16) Uani 1 1 d . . .
H27A H -0.0848 -0.6845 1.0705 0.058 Uiso 1 1 calc R . .
C28 C -0.1217(5) -0.7118(5) 0.9665(3) 0.0375(12) Uani 1 1 d . . .
C29 C -0.0769(4) -0.7020(4) 0.8868(3) 0.0281(10) Uani 1 1 d . . .
C30 C -0.1420(4) -0.7272(4) 0.8336(3) 0.0259(9) Uani 1 1 d . . .
C31 C -0.1524(4) -0.7311(4) 0.7057(3) 0.0320(11) Uani 1 1 d . . .
H31A H -0.1218 -0.7171 0.6522 0.038 Uiso 1 1 calc R . .
C32 C -0.2553(5) -0.7780(5) 0.7279(4) 0.0397(13) Uani 1 1 d . . .
H32A H -0.2922 -0.7970 0.6898 0.048 Uiso 1 1 calc R . .
C33 C -0.3027(5) -0.7964(5) 0.8047(4) 0.0401(13) Uani 1 1 d . . .
H33A H -0.3728 -0.8274 0.8202 0.048 Uiso 1 1 calc R . .
C34 C -0.2457(4) -0.7686(4) 0.8603(3) 0.0359(12) Uani 1 1 d . . .
C35 C -0.2890(5) -0.7821(5) 0.9421(4) 0.0457(15) Uani 1 1 d . . .
H35A H -0.3597 -0.8110 0.9609 0.055 Uiso 1 1 calc R . .
C36 C -0.2294(5) -0.7537(6) 0.9936(4) 0.0528(17) Uani 1 1 d . . .
H36A H -0.2599 -0.7620 1.0476 0.063 Uiso 1 1 calc R . .
C37 C 0.0931(4) -0.5855(4) 0.5669(3) 0.0257(9) Uani 1 1 d . . .
H37A H 0.0862 -0.5162 0.5850 0.031 Uiso 1 1 calc R . .
C38 C 0.1039(4) -0.5994(4) 0.4886(3) 0.0313(11) Uani 1 1 d . . .
H38A H 0.1077 -0.5400 0.4536 0.038 Uiso 1 1 calc R . .
C39 C 0.1092(4) -0.6988(4) 0.4615(3) 0.0314(11) Uani 1 1 d . . .
H39A H 0.1127 -0.7084 0.4085 0.038 Uiso 1 1 calc R . .
C40 C 0.1093(4) -0.7857(4) 0.5128(3) 0.0297(10) Uani 1 1 d . . .
C41 C 0.1165(5) -0.8931(4) 0.4918(3) 0.0390(13) Uani 1 1 d . . .
H41A H 0.1196 -0.9081 0.4396 0.047 Uiso 1 1 calc R . .
C42 C 0.1189(5) -0.9737(4) 0.5440(3) 0.0403(13) Uani 1 1 d . . .
H42A H 0.1253 -1.0439 0.5278 0.048 Uiso 1 1 calc R . .
C43 C 0.1120(4) -0.9541(4) 0.6240(3) 0.0310(10) Uani 1 1 d . . .
C44 C 0.1141(5) -1.0344(4) 0.6825(3) 0.0385(12) Uani 1 1 d . . .
H44A H 0.1205 -1.1062 0.6701 0.046 Uiso 1 1 calc R . .
C45 C 0.1069(5) -1.0067(4) 0.7564(3) 0.0354(12) Uani 1 1 d . . .
H45A H 0.1099 -1.0595 0.7957 0.043 Uiso 1 1 calc R . .
C46 C 0.0950(4) -0.9007(4) 0.7750(3) 0.0322(11) Uani 1 1 d . . .
H46A H 0.0891 -0.8833 0.8270 0.039 Uiso 1 1 calc R . .
C47 C 0.1012(4) -0.8508(4) 0.6470(3) 0.0247(9) Uani 1 1 d . . .
C48 C 0.1017(4) -0.7656(4) 0.5910(3) 0.0234(9) Uani 1 1 d . . .
P1 P 0.3837(2) 0.3288(3) 0.95989(19) 0.0457(8) Uani 0.50 1 d P . .
F1 F 0.3024(7) 0.4276(7) 0.9787(5) 0.065(2) Uani 0.50 1 d P . .
F2 F 0.4558(8) 0.2156(11) 0.9392(7) 0.114(5) Uani 0.50 1 d P . .
F3 F 0.4754(9) 0.3936(11) 0.9824(8) 0.106(4) Uani 0.50 1 d P . .
F4 F 0.2917(9) 0.2652(9) 0.9391(10) 0.111(5) Uani 0.50 1 d P . .
F5 F 0.3456(12) 0.2894(10) 1.0475(6) 0.109(4) Uani 0.50 1 d P . .
F6 F 0.4211(13) 0.3561(15) 0.8777(6) 0.138(6) Uani 0.50 1 d P . .
P2 P 0.24513(15) -0.29862(14) 0.51628(9) 0.0448(4) Uani 1 1 d . . .
F7 F 0.1841(5) -0.2084(4) 0.4738(3) 0.0793(14) Uani 1 1 d . . .
F8 F 0.1919(6) -0.3772(4) 0.4696(3) 0.099(2) Uani 1 1 d . . .
F9 F 0.1396(5) -0.3113(6) 0.5851(3) 0.102(2) Uani 1 1 d . . .
F10 F 0.3487(4) -0.2881(5) 0.4470(3) 0.0881(16) Uani 1 1 d . . .
F11 F 0.2870(5) -0.2108(6) 0.5610(3) 0.114(2) Uani 1 1 d . . .
F12 F 0.3041(6) -0.3872(7) 0.5573(4) 0.139(3) Uani 1 1 d . . .
P3 P 0.0000 0.0000 1.0000 0.0354(4) Uani 1 2 d S . .
F13 F -0.0791(3) 0.0716(3) 1.06352(19) 0.0472(8) Uani 1 1 d . . .
F14 F 0.0711(3) -0.0366(3) 1.0615(2) 0.0492(9) Uani 1 1 d . . .
F15 F -0.0774(3) -0.0979(3) 1.0282(2) 0.0515(9) Uani 1 1 d . . .
N1S N 0.5940(10) -0.3013(8) 0.5669(7) 0.126(4) Uiso 1 1 d D . .
O1S O 0.5801(12) -0.3454(11) 0.6375(7) 0.209(6) Uiso 1 1 d D . .
O2S O 0.6015(13) -0.1990(10) 0.5734(9) 0.220(6) Uiso 1 1 d D . .
C1S C 0.5927(16) -0.3426(12) 0.5118(9) 0.191(8) Uiso 1 1 d D . .
H1SA H 0.5833 -0.4179 0.5238 0.287 Uiso 1 1 calc R . .
H1SB H 0.6626 -0.3320 0.4739 0.287 Uiso 1 1 calc R . .
H1SC H 0.5310 -0.3134 0.4905 0.287 Uiso 1 1 calc R . .
O3S O 0.5459(19) -0.959(2) 0.6982(10) 0.355(12) Uiso 1 1 d D . .
O4S O 0.4245(12) -0.9842(14) 0.6342(9) 0.234(7) Uiso 1 1 d D . .
C2S C 0.6011(15) -0.9925(17) 0.5747(12) 0.207(9) Uiso 1 1 d D . .
H2SA H 0.6730 -0.9804 0.5858 0.311 Uiso 1 1 calc R . .
H2SB H 0.5900 -0.9452 0.5317 0.311 Uiso 1 1 calc R . .
H2SC H 0.5992 -1.0654 0.5606 0.311 Uiso 1 1 calc R . .
N2S N 0.5324(14) -0.9767(18) 0.6281(10) 0.311(14) Uiso 1 1 d D . .
O1W' O 0.339(2) 0.033(2) 0.9003(16) 0.222(14) Uiso 0.59(2) 1 d P A 1
O1WA O 0.483(2) -0.0160(19) 0.9053(14) 0.132(11) Uiso 0.41(2) 1 d P A 2

loop_
_atom_site_aniso_label
_atom_site_aniso_U_11
_atom_site_aniso_U_22
_atom_site_aniso_U_33
_atom_site_aniso_U_23
_atom_site_aniso_U_13
_atom_site_aniso_U_12
Ru1 0.0246(2) 0.0181(2) 0.0178(2) -0.00054(13) -0.00486(13) -0.00420(13)
N1 0.0236(18) 0.0236(19) 0.0181(17) -0.0014(14) -0.0040(14) -0.0052(14)
N2 0.0269(19) 0.0229(19) 0.0249(19) -0.0016(15) -0.0060(15) -0.0030(15)
N3 0.032(2) 0.033(2) 0.037(2) -0.0091(19) -0.0111(18) -0.0024(18)
N4 0.0242(19) 0.024(2) 0.030(2) -0.0031(16) -0.0060(15) -0.0021(15)
N5 0.053(3) 0.042(3) 0.049(3) -0.017(2) -0.016(2) 0.005(2)
N6 0.048(3) 0.045(3) 0.054(3) -0.006(3) 0.003(2) -0.002(2)
N7 0.037(2) 0.024(2) 0.0184(18) -0.0028(15) -0.0080(15) 0.0004(16)
N8 0.0276(19) 0.0185(18) 0.0236(18) -0.0016(15) -0.0046(15) -0.0022(15)
N9 0.0257(18) 0.0208(18) 0.0153(16) -0.0007(14) -0.0024(14) -0.0033(14)
N10 0.0296(19) 0.0221(19) 0.0168(17) 0.0009(15) -0.0043(14) -0.0047(15)
C1 0.024(2) 0.022(2) 0.0184(19) -0.0019(17) -0.0048(16) -0.0057(16)
C2 0.027(2) 0.023(2) 0.024(2) -0.0019(18) -0.0029(17) -0.0057(17)
C3 0.028(2) 0.023(2) 0.0175(19) -0.0019(17) -0.0052(16) -0.0005(17)
C4 0.029(2) 0.021(2) 0.0155(19) -0.0023(16) -0.0060(16) -0.0025(17)
C5 0.027(2) 0.025(2) 0.023(2) -0.0027(18) -0.0042(17) -0.0054(18)
C6 0.026(2) 0.033(3) 0.038(3) -0.009(2) 0.001(2) -0.003(2)
C7 0.024(2) 0.049(3) 0.055(4) -0.017(3) -0.004(2) 0.001(2)
C8 0.030(3) 0.042(3) 0.074(4) -0.017(3) -0.011(3) 0.007(2)
C9 0.029(3) 0.028(3) 0.061(4) -0.010(3) -0.013(2) 0.001(2)
C10 0.024(2) 0.027(2) 0.035(3) -0.011(2) -0.0041(19) -0.0040(18)
C11 0.039(3) 0.029(3) 0.060(4) -0.004(3) -0.011(3) -0.007(2)
C12 0.036(3) 0.042(4) 0.080(5) -0.014(3) -0.009(3) -0.016(3)
C13 0.031(3) 0.054(4) 0.069(4) -0.019(3) -0.018(3) -0.006(3)
C14 0.032(3) 0.046(3) 0.052(3) -0.013(3) -0.016(2) 0.008(2)
C15 0.029(2) 0.023(2) 0.026(2) 0.0000(18) -0.0053(18) -0.0025(18)
C16 0.047(3) 0.033(3) 0.054(4) -0.019(3) -0.016(3) 0.005(2)
C17 0.041(3) 0.033(3) 0.052(3) -0.010(3) -0.016(3) 0.008(2)
C18 0.039(3) 0.035(3) 0.038(3) -0.002(2) -0.017(2) 0.003(2)
C19 0.028(2) 0.023(2) 0.0169(19) -0.0047(17) -0.0105(16) 0.0035(17)
C20 0.031(2) 0.022(2) 0.034(3) -0.0019(19) -0.009(2) -0.0009(18)
C21 0.034(3) 0.050(4) 0.050(4) -0.004(3) 0.000(2) 0.000(3)
C22 0.036(3) 0.049(4) 0.057(4) -0.006(3) -0.011(3) -0.004(3)
C23 0.050(3) 0.043(3) 0.054(4) -0.011(3) -0.027(3) -0.002(3)
C24 0.026(2) 0.025(2) 0.027(2) -0.0047(18) -0.0109(18) -0.0021(17)
C25 0.042(3) 0.033(3) 0.025(2) -0.004(2) -0.011(2) 0.001(2)
C26 0.063(4) 0.052(4) 0.024(3) -0.010(2) -0.019(3) 0.002(3)
C27 0.060(4) 0.062(4) 0.018(2) -0.002(3) 0.000(2) 0.006(3)
C28 0.046(3) 0.040(3) 0.022(2) 0.000(2) -0.001(2) 0.003(2)
C29 0.038(3) 0.022(2) 0.021(2) -0.0003(18) -0.0018(19) 0.0016(19)
C30 0.031(2) 0.018(2) 0.027(2) 0.0012(18) -0.0031(18) -0.0029(17)
C31 0.031(2) 0.032(3) 0.035(3) -0.004(2) -0.010(2) -0.006(2)
C32 0.034(3) 0.038(3) 0.051(3) -0.007(3) -0.015(2) -0.009(2)
C33 0.033(3) 0.033(3) 0.051(3) -0.001(3) -0.003(2) -0.012(2)
C34 0.036(3) 0.031(3) 0.036(3) 0.003(2) 0.001(2) -0.006(2)
C35 0.035(3) 0.052(4) 0.042(3) 0.010(3) 0.005(2) -0.007(3)
C36 0.051(4) 0.060(4) 0.033(3) 0.012(3) 0.016(3) 0.005(3)
C37 0.032(2) 0.024(2) 0.022(2) 0.0000(18) -0.0069(18) -0.0026(18)
C38 0.039(3) 0.032(3) 0.023(2) 0.004(2) -0.007(2) -0.005(2)
C39 0.040(3) 0.034(3) 0.021(2) -0.004(2) -0.008(2) -0.002(2)
C40 0.037(3) 0.029(3) 0.024(2) -0.0068(19) -0.0069(19) -0.003(2)
C41 0.060(4) 0.035(3) 0.024(2) -0.010(2) -0.012(2) -0.002(3)
C42 0.061(4) 0.025(3) 0.034(3) -0.009(2) -0.007(3) -0.004(2)
C43 0.043(3) 0.022(2) 0.027(2) -0.0053(19) -0.005(2) -0.003(2)
C44 0.054(3) 0.017(2) 0.042(3) -0.001(2) -0.005(3) -0.001(2)
C45 0.051(3) 0.022(2) 0.032(3) 0.007(2) -0.007(2) -0.003(2)
C46 0.042(3) 0.029(3) 0.023(2) 0.005(2) -0.003(2) -0.003(2)
C47 0.031(2) 0.019(2) 0.024(2) -0.0028(17) -0.0035(18) -0.0064(17)
C48 0.028(2) 0.024(2) 0.018(2) -0.0024(17) -0.0054(17) -0.0043(17)
P1 0.0288(14) 0.067(2) 0.0420(16) -0.0066(15) -0.0090(12) 0.0040(14)
F1 0.069(5) 0.052(5) 0.073(6) -0.009(4) -0.016(4) 0.008(4)
F2 0.061(6) 0.155(11) 0.099(8) 0.015(8) 0.016(5) 0.081(7)
F3 0.069(6) 0.133(11) 0.122(10) -0.016(8) -0.026(7) -0.036(7)
F4 0.071(7) 0.069(7) 0.209(15) -0.035(8) -0.064(8) 0.008(5)
F5 0.154(12) 0.088(8) 0.068(7) 0.012(6) 0.004(7) 0.010(8)
F6 0.152(13) 0.201(17) 0.050(6) -0.053(8) 0.003(7) 0.010(11)
P2 0.0579(10) 0.0428(9) 0.0312(7) -0.0046(6) -0.0029(7) -0.0098(7)
F7 0.103(4) 0.053(3) 0.078(3) -0.010(2) -0.018(3) 0.020(3)
F8 0.180(6) 0.069(3) 0.053(3) -0.011(2) -0.026(3) -0.056(4)
F9 0.085(3) 0.170(6) 0.044(2) -0.013(3) 0.008(2) -0.046(4)
F10 0.064(3) 0.119(5) 0.064(3) 0.002(3) 0.019(2) 0.005(3)
F11 0.121(5) 0.145(6) 0.083(4) -0.037(4) -0.019(3) -0.067(4)
F12 0.145(6) 0.156(7) 0.104(5) 0.058(5) -0.033(4) 0.048(5)
P3 0.0425(11) 0.0414(11) 0.0238(9) -0.0029(8) -0.0101(8) -0.0017(9)
F13 0.057(2) 0.053(2) 0.0301(16) -0.0052(15) -0.0074(15) 0.0031(17)
F14 0.062(2) 0.056(2) 0.0360(18) -0.0048(16) -0.0241(16) 0.0050(18)
F15 0.056(2) 0.048(2) 0.049(2) 0.0006(17) -0.0072(17) -0.0105(17)

loop_
_atom_type_symbol
_atom_type_description
_atom_type_scat_dispersion_real
_atom_type_scat_dispersion_imag
_atom_type_scat_source
C C 0.0033 0.0016 'International Tables Vol C Tables 4.2.6.8 and 6.1.1.4'
H H 0.0000 0.0000 'International Tables Vol C Tables 4.2.6.8 and 6.1.1.4'
N N 0.0061 0.0033 'International Tables Vol C Tables 4.2.6.8 and 6.1.1.4'
F F 0.0171 0.0103 'International Tables Vol C Tables 4.2.6.8 and 6.1.1.4'
P P 0.1023 0.0942 'International Tables Vol C Tables 4.2.6.8 and 6.1.1.4'
Ru Ru -1.2594 0.8363 'International Tables Vol C Tables 4.2.6.8 and 6.1.1.4'
O O 0.0106 0.0060 'International Tables Vol C Tables 4.2.6.8 and 6.1.1.4'

loop_
_geom_angle_atom_site_label_1
_geom_angle_atom_site_label_2
_geom_angle_atom_site_label_3
_geom_angle
_geom_angle_site_symmetry_1
_geom_angle_site_symmetry_3
_geom_angle_publ_flag
N4 Ru1 N9 88.49(16) . . ?
N4 Ru1 N10 93.84(16) . . ?
N9 Ru1 N10 79.60(15) . . ?
N4 Ru1 N7 98.43(16) . . ?
N9 Ru1 N7 172.75(15) . . ?
N10 Ru1 N7 97.70(15) . . ?
N4 Ru1 N8 173.33(15) . . ?
N9 Ru1 N8 93.44(15) . . ?
N10 Ru1 N8 80.25(15) . . ?
N7 Ru1 N8 79.44(16) . . ?
N4 Ru1 N1 78.60(15) . . ?
N9 Ru1 N1 97.00(14) . . ?
N10 Ru1 N1 171.85(14) . . ?
N7 Ru1 N1 86.53(15) . . ?
N8 Ru1 N1 107.46(15) . . ?
C4 N1 C1 117.5(4) . . ?
C4 N1 Ru1 129.1(3) . . ?
C1 N1 Ru1 112.9(3) . . ?
C2 N2 C3 117.1(4) . . ?
C14 N3 C10 117.7(5) . . ?
C9 N4 C5 119.4(4) . . ?
C9 N4 Ru1 123.7(3) . . ?
C5 N4 Ru1 116.3(3) . . ?
C15 N5 C16 118.0(5) . . ?
C20 N6 C21 115.5(6) . . ?
C25 N7 C29 118.4(4) . . ?
C25 N7 Ru1 128.1(4) . . ?
C29 N7 Ru1 113.5(3) . . ?
C31 N8 C30 117.5(4) . . ?
C31 N8 Ru1 128.1(3) . . ?
C30 N8 Ru1 113.2(3) . . ?
C37 N9 C48 118.0(4) . . ?
C37 N9 Ru1 127.6(3) . . ?
C48 N9 Ru1 114.3(3) . . ?
C46 N10 C47 118.2(4) . . ?
C46 N10 Ru1 128.8(3) . . ?
C47 N10 Ru1 113.0(3) . . ?
N1 C1 C2 119.3(4) . . ?
N1 C1 C5 115.6(4) . . ?
C2 C1 C5 125.0(4) . . ?
N2 C2 C1 122.6(4) . . ?
N2 C2 C10 115.2(4) . . ?
C1 C2 C10 122.1(4) . . ?
N2 C3 C4 121.9(4) . . ?
N2 C3 C15 116.0(4) . . ?
C4 C3 C15 122.0(4) . . ?
N1 C4 C3 120.2(4) . . ?
N1 C4 C20 119.9(4) . . ?
C3 C4 C20 119.8(4) . . ?
N4 C5 C6 121.2(4) . . ?
N4 C5 C1 114.3(4) . . ?
C6 C5 C1 124.4(4) . . ?
C7 C6 C5 118.8(5) . . ?
C8 C7 C6 119.0(5) . . ?
C7 C8 C9 120.2(5) . . ?
N4 C9 C8 120.9(5) . . ?
N3 C10 C11 123.0(5) . . ?
N3 C10 C2 114.8(4) . . ?
C11 C10 C2 122.1(5) . . ?
C12 C11 C10 117.0(6) . . ?
C13 C12 C11 120.5(6) . . ?
C12 C13 C14 118.8(6) . . ?
N3 C14 C13 122.9(6) . . ?
C19 C15 N5 122.8(5) . . ?
C19 C15 C3 116.2(4) . . ?
N5 C15 C3 121.0(4) . . ?
C17 C16 N5 118.5(5) . . ?
C16 C17 C18 119.8(5) . . ?
C19 C18 C17 122.1(5) . . ?
C18 C19 C15 118.8(5) . . ?
C24 C20 N6 124.6(5) . . ?
C24 C20 C4 116.6(4) . . ?
N6 C20 C4 118.7(5) . . ?
C22 C21 N6 119.8(6) . . ?
C21 C22 C23 120.5(6) . . ?
C24 C23 C22 122.5(6) . . ?
C23 C24 C20 117.1(5) . . ?
N7 C25 C26 121.2(5) . . ?
C27 C26 C25 120.7(5) . . ?
C26 C27 C28 119.1(5) . . ?
C29 C28 C27 117.6(5) . . ?
C29 C28 C36 119.1(5) . . ?
C27 C28 C36 123.3(5) . . ?
N7 C29 C28 122.9(5) . . ?
N7 C29 C30 117.2(4) . . ?
C28 C29 C30 119.9(5) . . ?
N8 C30 C34 123.6(5) . . ?
N8 C30 C29 115.9(4) . . ?
C34 C30 C29 120.5(5) . . ?
N8 C31 C32 122.3(5) . . ?
C33 C32 C31 120.0(5) . . ?
C32 C33 C34 119.0(5) . . ?
C30 C34 C33 117.5(5) . . ?
C30 C34 C35 119.0(5) . . ?
C33 C34 C35 123.5(5) . . ?
C36 C35 C34 120.9(5) . . ?
C35 C36 C28 120.6(5) . . ?
N9 C37 C38 121.9(4) . . ?
C39 C38 C37 120.1(5) . . ?
C38 C39 C40 119.5(4) . . ?
C39 C40 C48 117.2(4) . . ?
C39 C40 C41 124.9(4) . . ?
C48 C40 C41 117.9(5) . . ?
C42 C41 C40 122.0(5) . . ?
C41 C42 C43 120.6(5) . . ?
C47 C43 C44 117.0(5) . . ?
C47 C43 C42 119.0(5) . . ?
C44 C43 C42 124.0(5) . . ?
C45 C44 C43 119.0(5) . . ?
C44 C45 C46 120.4(5) . . ?
N10 C46 C45 122.0(5) . . ?
N10 C47 C43 123.4(4) . . ?
N10 C47 C48 116.5(4) . . ?
C43 C47 C48 120.1(4) . . ?
N9 C48 C40 123.3(4) . . ?
N9 C48 C47 116.3(4) . . ?
C40 C48 C47 120.4(4) . . ?
F6 P1 F4 87.7(9) . . ?
F6 P1 F3 93.2(8) . . ?
F4 P1 F3 179.0(8) . . ?
F6 P1 F1 95.6(8) . . ?
F4 P1 F1 91.6(5) . . ?
F3 P1 F1 87.8(6) . . ?
F6 P1 F5 175.3(9) . . ?
F4 P1 F5 90.2(8) . . ?
F3 P1 F5 88.9(8) . . ?
F1 P1 F5 88.7(6) . . ?
F6 P1 F2 85.3(8) . . ?
F4 P1 F2 81.2(7) . . ?
F3 P1 F2 99.3(7) . . ?
F1 P1 F2 172.7(7) . . ?
F5 P1 F2 90.2(6) . . ?
F12 P2 F10 92.1(4) . . ?
F12 P2 F11 91.8(5) . . ?
F10 P2 F11 91.6(3) . . ?
F12 P2 F9 87.9(4) . . ?
F10 P2 F9 178.6(3) . . ?
F11 P2 F9 89.8(3) . . ?
F12 P2 F8 94.5(4) . . ?
F10 P2 F8 90.6(3) . . ?
F11 P2 F8 173.3(4) . . ?
F9 P2 F8 88.0(3) . . ?
F12 P2 F7 179.5(4) . . ?
F10 P2 F7 88.0(3) . . ?
F11 P2 F7 88.7(4) . . ?
F9 P2 F7 92.1(3) . . ?
F8 P2 F7 85.0(3) . . ?
F14 P3 F14 180.000(1) . 2_557 ?
F14 P3 F15 89.4(2) . . ?
F14 P3 F15 90.6(2) 2_557 . ?
F14 P3 F15 90.6(2) . 2_557 ?
F14 P3 F15 89.4(2) 2_557 2_557 ?
F15 P3 F15 180.0(3) . 2_557 ?
F14 P3 F13 89.71(18) . . ?
F14 P3 F13 90.29(18) 2_557 . ?
F15 P3 F13 90.6(2) . . ?
F15 P3 F13 89.4(2) 2_557 . ?
F14 P3 F13 90.29(18) . 2_557 ?
F14 P3 F13 89.71(18) 2_557 2_557 ?
F15 P3 F13 89.4(2) . 2_557 ?
F15 P3 F13 90.6(2) 2_557 2_557 ?
F13 P3 F13 180.00(19) . 2_557 ?
C1S N1S O1S 126.4(7) . . ?
C1S N1S O2S 126.5(7) . . ?
O1S N1S O2S 106.9(13) . . ?
C2S N2S O4S 126.4(7) . . ?
C2S N2S O3S 126.3(7) . . ?
O4S N2S O3S 106.9(13) . . ?

loop_
_geom_bond_atom_site_label_1
_geom_bond_atom_site_label_2
_geom_bond_distance
_geom_bond_site_symmetry_2
_geom_bond_publ_flag
Ru1 N4 2.053(4) . ?
Ru1 N9 2.062(4) . ?
Ru1 N10 2.076(4) . ?
Ru1 N7 2.076(4) . ?
Ru1 N8 2.088(4) . ?
Ru1 N1 2.118(4) . ?
N1 C4 1.348(6) . ?
N1 C1 1.370(6) . ?
N2 C2 1.327(6) . ?
N2 C3 1.334(6) . ?
N3 C14 1.331(7) . ?
N3 C10 1.342(7) . ?
N4 C9 1.339(6) . ?
N4 C5 1.360(6) . ?
N5 C15 1.381(7) . ?
N5 C16 1.401(8) . ?
N6 C20 1.397(7) . ?
N6 C21 1.408(8) . ?
N7 C25 1.331(6) . ?
N7 C29 1.361(6) . ?
N8 C31 1.336(6) . ?
N8 C30 1.371(6) . ?
N9 C37 1.349(6) . ?
N9 C48 1.354(6) . ?
N10 C46 1.328(6) . ?
N10 C47 1.373(6) . ?
C1 C2 1.399(6) . ?
C1 C5 1.463(6) . ?
C2 C10 1.497(6) . ?
C3 C4 1.408(6) . ?
C3 C15 1.495(6) . ?
C4 C20 1.478(7) . ?
C5 C6 1.395(7) . ?
C6 C7 1.387(8) . ?
C7 C8 1.367(9) . ?
C8 C9 1.397(8) . ?
C10 C11 1.406(7) . ?
C11 C12 1.380(9) . ?
C12 C13 1.356(10) . ?
C13 C14 1.389(9) . ?
C15 C19 1.333(6) . ?
C16 C17 1.370(8) . ?
C17 C18 1.374(8) . ?
C18 C19 1.332(7) . ?
C20 C24 1.356(7) . ?
C21 C22 1.347(9) . ?
C22 C23 1.386(9) . ?
C23 C24 1.317(8) . ?
C25 C26 1.417(7) . ?
C26 C27 1.348(9) . ?
C27 C28 1.406(9) . ?
C28 C29 1.401(7) . ?
C28 C36 1.432(9) . ?
C29 C30 1.437(7) . ?
C30 C34 1.387(7) . ?
C31 C32 1.402(7) . ?
C32 C33 1.370(9) . ?
C33 C34 1.412(8) . ?
C34 C35 1.436(8) . ?
C35 C36 1.377(10) . ?
C37 C38 1.390(7) . ?
C38 C39 1.374(7) . ?
C39 C40 1.398(7) . ?
C40 C48 1.410(6) . ?
C40 C41 1.434(7) . ?
C41 C42 1.354(8) . ?
C42 C43 1.443(7) . ?
C43 C47 1.392(7) . ?
C43 C44 1.425(7) . ?
C44 C45 1.364(8) . ?
C45 C46 1.402(7) . ?
C47 C48 1.436(6) . ?
P1 F6 1.459(13) . ?
P1 F4 1.555(11) . ?
P1 F3 1.575(11) . ?
P1 F1 1.577(9) . ?
P1 F5 1.583(11) . ?
P1 F2 1.674(11) . ?
P2 F12 1.557(6) . ?
P2 F10 1.570(5) . ?
P2 F11 1.582(5) . ?
P2 F9 1.582(5) . ?
P2 F8 1.594(5) . ?
P2 F7 1.600(5) . ?
P3 F14 1.595(3) . ?
P3 F14 1.595(3) 2_557 ?
P3 F15 1.602(4) . ?
P3 F15 1.602(4) 2_557 ?
P3 F13 1.609(3) . ?
P3 F13 1.609(3) 2_557 ?
N1S C1S 1.141(17) . ?
N1S O1S 1.327(10) . ?
N1S O2S 1.327(10) . ?
O3S N2S 1.328(10) . ?
O4S N2S 1.328(10) . ?
C2S N2S 1.141(17) . ?

loop_
_geom_torsion_atom_site_label_1
_geom_torsion_atom_site_label_2
_geom_torsion_atom_site_label_3
_geom_torsion_atom_site_label_4
_geom_torsion
_geom_torsion_site_symmetry_1
_geom_torsion_site_symmetry_2
_geom_torsion_site_symmetry_3
_geom_torsion_site_symmetry_4
_geom_torsion_publ_flag
N4 Ru1 N1 C4 -177.6(4) . . . . ?
N9 Ru1 N1 C4 95.3(4) . . . . ?
N10 Ru1 N1 C4 160.2(9) . . . . ?
N7 Ru1 N1 C4 -78.3(4) . . . . ?
N8 Ru1 N1 C4 -0.5(4) . . . . ?
N4 Ru1 N1 C1 -5.5(3) . . . . ?
N9 Ru1 N1 C1 -92.5(3) . . . . ?
N10 Ru1 N1 C1 -27.7(11) . . . . ?
N7 Ru1 N1 C1 93.8(3) . . . . ?
N8 Ru1 N1 C1 171.6(3) . . . . ?
N9 Ru1 N4 C9 -77.8(5) . . . . ?
N10 Ru1 N4 C9 1.7(5) . . . . ?
N7 Ru1 N4 C9 100.1(5) . . . . ?
N8 Ru1 N4 C9 29.3(15) . . . . ?
N1 Ru1 N4 C9 -175.2(5) . . . . ?
N9 Ru1 N4 C5 93.4(4) . . . . ?
N10 Ru1 N4 C5 172.8(3) . . . . ?
N7 Ru1 N4 C5 -88.8(4) . . . . ?
N8 Ru1 N4 C5 -159.6(12) . . . . ?
N1 Ru1 N4 C5 -4.1(3) . . . . ?
N4 Ru1 N7 C25 14.6(5) . . . . ?
N9 Ru1 N7 C25 177.2(10) . . . . ?
N10 Ru1 N7 C25 109.6(4) . . . . ?
N8 Ru1 N7 C25 -171.8(5) . . . . ?
N1 Ru1 N7 C25 -63.4(4) . . . . ?
N4 Ru1 N7 C29 -169.0(3) . . . . ?
N9 Ru1 N7 C29 -6.3(14) . . . . ?
N10 Ru1 N7 C29 -73.9(3) . . . . ?
N8 Ru1 N7 C29 4.6(3) . . . . ?
N1 Ru1 N7 C29 113.1(3) . . . . ?
N4 Ru1 N8 C31 -102.6(13) . . . . ?
N9 Ru1 N8 C31 4.2(4) . . . . ?
N10 Ru1 N8 C31 -74.7(4) . . . . ?
N7 Ru1 N8 C31 -174.5(4) . . . . ?
N1 Ru1 N8 C31 102.6(4) . . . . ?
N4 Ru1 N8 C30 64.3(14) . . . . ?
N9 Ru1 N8 C30 171.0(3) . . . . ?
N10 Ru1 N8 C30 92.2(3) . . . . ?
N7 Ru1 N8 C30 -7.6(3) . . . . ?
N1 Ru1 N8 C30 -90.5(3) . . . . ?
N4 Ru1 N9 C37 -84.8(4) . . . . ?
N10 Ru1 N9 C37 -179.0(4) . . . . ?
N7 Ru1 N9 C37 112.3(12) . . . . ?
N8 Ru1 N9 C37 101.5(4) . . . . ?
N1 Ru1 N9 C37 -6.5(4) . . . . ?
N4 Ru1 N9 C48 98.6(3) . . . . ?
N10 Ru1 N9 C48 4.5(3) . . . . ?
N7 Ru1 N9 C48 -64.2(13) . . . . ?
N8 Ru1 N9 C48 -75.0(3) . . . . ?
N1 Ru1 N9 C48 177.0(3) . . . . ?
N4 Ru1 N10 C46 89.7(4) . . . . ?
N9 Ru1 N10 C46 177.4(4) . . . . ?
N7 Ru1 N10 C46 -9.4(5) . . . . ?
N8 Ru1 N10 C46 -87.2(4) . . . . ?
N1 Ru1 N10 C46 111.5(10) . . . . ?
N4 Ru1 N10 C47 -92.3(3) . . . . ?
N9 Ru1 N10 C47 -4.6(3) . . . . ?
N7 Ru1 N10 C47 168.6(3) . . . . ?
N8 Ru1 N10 C47 90.8(3) . . . . ?
N1 Ru1 N10 C47 -70.5(11) . . . . ?
C4 N1 C1 C2 9.8(6) . . . . ?
Ru1 N1 C1 C2 -163.3(3) . . . . ?
C4 N1 C1 C5 -173.1(4) . . . . ?
Ru1 N1 C1 C5 13.7(5) . . . . ?
C3 N2 C2 C1 4.4(7) . . . . ?
C3 N2 C2 C10 -170.8(4) . . . . ?
N1 C1 C2 N2 -12.4(7) . . . . ?
C5 C1 C2 N2 170.8(4) . . . . ?
N1 C1 C2 C10 162.5(4) . . . . ?
C5 C1 C2 C10 -14.3(7) . . . . ?
C2 N2 C3 C4 5.4(6) . . . . ?
C2 N2 C3 C15 -177.5(4) . . . . ?
C1 N1 C4 C3 -0.4(6) . . . . ?
Ru1 N1 C4 C3 171.4(3) . . . . ?
C1 N1 C4 C20 -176.5(4) . . . . ?
Ru1 N1 C4 C20 -4.7(6) . . . . ?
N2 C3 C4 N1 -7.6(7) . . . . ?
C15 C3 C4 N1 175.5(4) . . . . ?
N2 C3 C4 C20 168.4(4) . . . . ?
C15 C3 C4 C20 -8.5(6) . . . . ?
C9 N4 C5 C6 6.6(7) . . . . ?
Ru1 N4 C5 C6 -164.9(4) . . . . ?
C9 N4 C5 C1 -176.0(5) . . . . ?
Ru1 N4 C5 C1 12.5(5) . . . . ?
N1 C1 C5 N4 -17.5(6) . . . . ?
C2 C1 C5 N4 159.4(4) . . . . ?
N1 C1 C5 C6 159.8(5) . . . . ?
C2 C1 C5 C6 -23.3(7) . . . . ?
N4 C5 C6 C7 -4.6(8) . . . . ?
C1 C5 C6 C7 178.2(5) . . . . ?
C5 C6 C7 C8 -1.4(9) . . . . ?
C6 C7 C8 C9 5.3(10) . . . . ?
C5 N4 C9 C8 -2.6(9) . . . . ?
Ru1 N4 C9 C8 168.3(5) . . . . ?
C7 C8 C9 N4 -3.4(10) . . . . ?
C14 N3 C10 C11 -1.1(8) . . . . ?
C14 N3 C10 C2 -178.3(5) . . . . ?
N2 C2 C10 N3 124.4(5) . . . . ?
C1 C2 C10 N3 -50.9(6) . . . . ?
N2 C2 C10 C11 -52.9(7) . . . . ?
C1 C2 C10 C11 131.8(5) . . . . ?
N3 C10 C11 C12 1.6(9) . . . . ?
C2 C10 C11 C12 178.7(5) . . . . ?
C10 C11 C12 C13 -1.1(10) . . . . ?
C11 C12 C13 C14 0.3(10) . . . . ?
C10 N3 C14 C13 0.1(8) . . . . ?
C12 C13 C14 N3 0.3(10) . . . . ?
C16 N5 C15 C19 1.7(8) . . . . ?
C16 N5 C15 C3 -179.0(5) . . . . ?
N2 C3 C15 C19 137.0(4) . . . . ?
C4 C3 C15 C19 -45.9(6) . . . . ?
N2 C3 C15 N5 -42.4(6) . . . . ?
C4 C3 C15 N5 134.7(5) . . . . ?
C15 N5 C16 C17 -2.1(9) . . . . ?
N5 C16 C17 C18 2.2(10) . . . . ?
C16 C17 C18 C19 -1.9(10) . . . . ?
C17 C18 C19 C15 1.4(8) . . . . ?
N5 C15 C19 C18 -1.3(8) . . . . ?
C3 C15 C19 C18 179.4(5) . . . . ?
C21 N6 C20 C24 -1.9(8) . . . . ?
C21 N6 C20 C4 175.5(5) . . . . ?
N1 C4 C20 C24 -75.6(6) . . . . ?
C3 C4 C20 C24 108.3(5) . . . . ?
N1 C4 C20 N6 106.8(5) . . . . ?
C3 C4 C20 N6 -69.3(6) . . . . ?
C20 N6 C21 C22 1.1(9) . . . . ?
N6 C21 C22 C23 -0.8(10) . . . . ?
C21 C22 C23 C24 1.3(10) . . . . ?
C22 C23 C24 C20 -2.0(9) . . . . ?
N6 C20 C24 C23 2.4(8) . . . . ?
C4 C20 C24 C23 -175.0(5) . . . . ?
C29 N7 C25 C26 1.4(8) . . . . ?
Ru1 N7 C25 C26 177.7(4) . . . . ?
N7 C25 C26 C27 1.0(9) . . . . ?
C25 C26 C27 C28 -1.3(10) . . . . ?
C26 C27 C28 C29 -0.7(9) . . . . ?
C26 C27 C28 C36 178.9(6) . . . . ?
C25 N7 C29 C28 -3.6(7) . . . . ?
Ru1 N7 C29 C28 179.6(4) . . . . ?
C25 N7 C29 C30 175.8(4) . . . . ?
Ru1 N7 C29 C30 -1.0(5) . . . . ?
C27 C28 C29 N7 3.3(8) . . . . ?
C36 C28 C29 N7 -176.4(5) . . . . ?
C27 C28 C29 C30 -176.1(5) . . . . ?
C36 C28 C29 C30 4.2(8) . . . . ?
C31 N8 C30 C34 -3.6(7) . . . . ?
Ru1 N8 C30 C34 -172.0(4) . . . . ?
C31 N8 C30 C29 177.8(4) . . . . ?
Ru1 N8 C30 C29 9.4(5) . . . . ?
N7 C29 C30 N8 -5.7(6) . . . . ?
C28 C29 C30 N8 173.7(4) . . . . ?
N7 C29 C30 C34 175.7(5) . . . . ?
C28 C29 C30 C34 -4.9(7) . . . . ?
C30 N8 C31 C32 0.4(7) . . . . ?
Ru1 N8 C31 C32 166.8(4) . . . . ?
N8 C31 C32 C33 1.8(9) . . . . ?
C31 C32 C33 C34 -0.7(9) . . . . ?
N8 C30 C34 C33 4.6(8) . . . . ?
C29 C30 C34 C33 -176.9(5) . . . . ?
N8 C30 C34 C35 -176.0(5) . . . . ?
C29 C30 C34 C35 2.5(8) . . . . ?
C32 C33 C34 C30 -2.2(8) . . . . ?
C32 C33 C34 C35 178.4(6) . . . . ?
C30 C34 C35 C36 0.5(9) . . . . ?
C33 C34 C35 C36 179.9(6) . . . . ?
C34 C35 C36 C28 -1.2(10) . . . . ?
C29 C28 C36 C35 -1.3(9) . . . . ?
C27 C28 C36 C35 179.1(6) . . . . ?
C48 N9 C37 C38 -0.2(7) . . . . ?
Ru1 N9 C37 C38 -176.6(4) . . . . ?
N9 C37 C38 C39 2.9(8) . . . . ?
C37 C38 C39 C40 -3.3(8) . . . . ?
C38 C39 C40 C48 1.3(7) . . . . ?
C38 C39 C40 C41 -178.8(5) . . . . ?
C39 C40 C41 C42 178.4(6) . . . . ?
C48 C40 C41 C42 -1.7(9) . . . . ?
C40 C41 C42 C43 1.3(9) . . . . ?
C41 C42 C43 C47 0.8(9) . . . . ?
C41 C42 C43 C44 -179.9(6) . . . . ?
C47 C43 C44 C45 -0.7(8) . . . . ?
C42 C43 C44 C45 -180.0(6) . . . . ?
C43 C44 C45 C46 1.4(9) . . . . ?
C47 N10 C46 C45 -0.4(7) . . . . ?
Ru1 N10 C46 C45 177.5(4) . . . . ?
C44 C45 C46 N10 -0.9(9) . . . . ?
C46 N10 C47 C43 1.2(7) . . . . ?
Ru1 N10 C47 C43 -177.0(4) . . . . ?
C46 N10 C47 C48 -177.7(4) . . . . ?
Ru1 N10 C47 C48 4.1(5) . . . . ?
C44 C43 C47 N10 -0.6(8) . . . . ?
C42 C43 C47 N10 178.7(5) . . . . ?
C44 C43 C47 C48 178.2(5) . . . . ?
C42 C43 C47 C48 -2.5(8) . . . . ?
C37 N9 C48 C40 -1.9(7) . . . . ?
Ru1 N9 C48 C40 175.0(4) . . . . ?
C37 N9 C48 C47 179.5(4) . . . . ?
Ru1 N9 C48 C47 -3.6(5) . . . . ?
C39 C40 C48 N9 1.4(7) . . . . ?
C41 C40 C48 N9 -178.5(5) . . . . ?
C39 C40 C48 C47 179.9(4) . . . . ?
C41 C40 C48 C47 0.0(7) . . . . ?
N10 C47 C48 N9 -0.4(6) . . . . ?
C43 C47 C48 N9 -179.3(4) . . . . ?
N10 C47 C48 C40 -179.0(4) . . . . ?
C43 C47 C48 C40 2.1(7) . . . . ?
